data_4334334
loop_
_publ_author_name
'Yan-Yan Yin'
'Yan-Li Zhao'
'Jian-Gong Ma'
'Xiao-Chang Cao'
'Peng Cheng'

_publ_section_title
;
 Synthesis and Chirality Control of Bulk Crystals and Nanocrystals: From a
 Right-Handed Nonpolar Chain to a Left-Handed Polar Chain
;
_journal_name_full 'Inorganic Chemistry'
_journal_page_first 3738
_journal_page_last 3743
_journal_paper_doi 10.1021/ic302711b
_journal_volume 52
_journal_year 2013
_chemical_absolute_configuration ad
_chemical_formula_sum 'C5 H11 Cu N O7 S'
_chemical_formula_weight 292.75
_chemical_name_systematic
; 
 ? 
;
_space_group_IT_number 4
_symmetry_cell_setting monoclinic
_symmetry_space_group_name_Hall 'P 2yb'
_symmetry_space_group_name_H-M 'P 1 21 1'
_atom_sites_solution_hydrogens geom
_atom_sites_solution_primary direct
_atom_sites_solution_secondary difmap
_audit_creation_method SHELXL-97
_cell_angle_alpha 90.00
_cell_angle_beta 102.08(2)
_cell_angle_gamma 90.00
_cell_formula_units_Z 2
_cell_length_a 5.1721(10)
_cell_length_b 9.773(2)
_cell_length_c 9.867(2)
_cell_measurement_temperature 293(2)
_cell_measurement_theta_max 25.01
_cell_measurement_theta_min 2.97
_cell_volume 487.70(17)
_computing_structure_refinement 'SHELXL-97 (Sheldrick, 1997)'
_computing_structure_solution 'SHELXS-97 (Sheldrick, 1990)'
_diffrn_ambient_temperature 293(2)
_diffrn_measured_fraction_theta_full 0.998
_diffrn_measured_fraction_theta_max 0.998
_diffrn_radiation_monochromator graphite
_diffrn_radiation_source 'fine-focus sealed tube'
_diffrn_radiation_type MoK\a
_diffrn_radiation_wavelength 0.71073
_diffrn_reflns_av_R_equivalents 0.0581
_diffrn_reflns_av_sigmaI/netI 0.1163
_diffrn_reflns_limit_h_max 6
_diffrn_reflns_limit_h_min -4
_diffrn_reflns_limit_k_max 11
_diffrn_reflns_limit_k_min -11
_diffrn_reflns_limit_l_max 11
_diffrn_reflns_limit_l_min -11
_diffrn_reflns_number 1811
_diffrn_reflns_theta_full 25.01
_diffrn_reflns_theta_max 25.01
_diffrn_reflns_theta_min 2.97
_exptl_absorpt_coefficient_mu 2.470
_exptl_absorpt_correction_T_max 0.6379
_exptl_absorpt_correction_T_min 0.4382
_exptl_absorpt_correction_type multi-scan
_exptl_crystal_colour blue
_exptl_crystal_density_diffrn 1.993
_exptl_crystal_description prism
_exptl_crystal_F_000 298
_exptl_crystal_size_max 0.40
_exptl_crystal_size_mid 0.20
_exptl_crystal_size_min 0.20
_refine_diff_density_max 2.279
_refine_diff_density_min -1.270
_refine_diff_density_rms 0.261
_refine_ls_abs_structure_details 'Flack H D (1983), Acta Cryst. A39, 876-881'
_refine_ls_abs_structure_Flack 0.08(6)
_refine_ls_extinction_method none
_refine_ls_goodness_of_fit_ref 1.018
_refine_ls_hydrogen_treatment mixed
_refine_ls_matrix_type full
_refine_ls_number_parameters 154
_refine_ls_number_reflns 1434
_refine_ls_number_restraints 12
_refine_ls_restrained_S_all 1.013
_refine_ls_R_factor_all 0.1108
_refine_ls_R_factor_gt 0.0980
_refine_ls_shift/su_max 0.000
_refine_ls_shift/su_mean 0.000
_refine_ls_structure_factor_coef Fsqd
_refine_ls_weighting_details 'calc w=1/[\s^2^(Fo^2^)+(0.1568P)^2^+0.0000P] where P=(Fo^2^+2Fc^2^)/3'
_refine_ls_weighting_scheme calc
_refine_ls_wR_factor_gt 0.2289
_refine_ls_wR_factor_ref 0.2389
_reflns_number_gt 1155
_reflns_number_total 1434
_reflns_threshold_expression >2sigma(I)
_cod_data_source_file ic302711b_si_001_2.cif
_cod_data_source_block b
_cod_original_cell_volume 487.73(17)
_cod_database_code 4334334

loop_
_symmetry_equiv_pos_as_xyz
'x, y, z'
'-x, y+1/2, -z'

loop_
_atom_site_label
_atom_site_type_symbol
_atom_site_fract_x
_atom_site_fract_y
_atom_site_fract_z
_atom_site_U_iso_or_equiv
_atom_site_adp_type
_atom_site_occupancy
_atom_site_symmetry_multiplicity
_atom_site_calc_flag
_atom_site_refinement_flags
O4 O 0.3362(18) 1.1617(11) 0.0328(12) 0.029(3) Uani 1 1 d .
Cu1 Cu 0.4812(3) 0.74690(18) 0.10079(17) 0.0235(6) Uani 1 1 d D
O2 O 0.7987(16) 0.7378(17) 0.2473(10) 0.027(2) Uani 1 1 d .
N1 N 0.330(3) 0.8530(13) 0.2414(13) 0.025(3) Uani 1 1 d .
H1 H 0.1827 0.8080 0.2541 0.030 Uiso 1 1 calc R
O5 O 0.1462(19) 0.7676(15) -0.0411(10) 0.030(3) Uani 1 1 d D
O3 O 0.571(2) 0.9684(11) 0.0526(12) 0.028(3) Uani 1 1 d .
C3 C 0.247(3) 0.9921(16) 0.1890(17) 0.021(4) Uani 1 1 d .
H3 H 0.0600 0.9880 0.1428 0.026 Uiso 1 1 calc R
O1 O 0.973(2) 0.7994(13) 0.4610(12) 0.038(3) Uani 1 1 d .
C4 C 0.405(3) 1.0447(17) 0.0831(16) 0.023(3) Uani 1 1 d .
C5 C 0.272(3) 1.0870(17) 0.3134(17) 0.028(4) Uani 1 1 d .
H5D H 0.1246 1.0754 0.3590 0.034 Uiso 1 1 calc R
H5C H 0.2809 1.1820 0.2862 0.034 Uiso 1 1 calc R
S1 S 0.5828(10) 1.0320(5) 0.4254(5) 0.0417(12) Uani 1 1 d .
O6 O 0.322(3) 0.5359(16) 0.1996(15) 0.051(4) Uani 1 1 d D
O7 O 0.140(3) 0.9038(15) 0.7227(13) 0.057(4) Uani 1 1 d D
C1 C 0.516(3) 0.8548(17) 0.3729(18) 0.029(4) Uani 1 1 d .
H1A H 0.4432 0.8057 0.4429 0.035 Uiso 1 1 calc R
C2 C 0.789(3) 0.7905(16) 0.3603(15) 0.023(4) Uani 1 1 d .
H7A H 0.09(3) 0.873(13) 0.641(6) 0.034 Uiso 1 1 d D
H7B H 0.19(4) 0.986(6) 0.718(14) 0.034 Uiso 1 1 d D
H5A H 0.142(10) 0.789(16) -0.125(5) 0.034 Uiso 1 1 d D
H5B H -0.001(10) 0.788(17) -0.021(5) 0.034 Uiso 1 1 d D
H6B H 0.34(3) 0.527(14) 0.287(2) 0.034 Uiso 1 1 d D
H6A H 0.18(2) 0.500(16) 0.161(9) 0.034 Uiso 1 1 d D

loop_
_atom_site_aniso_label
_atom_site_aniso_U_11
_atom_site_aniso_U_22
_atom_site_aniso_U_33
_atom_site_aniso_U_23
_atom_site_aniso_U_13
_atom_site_aniso_U_12
O4 0.012(5) 0.032(7) 0.043(8) 0.010(5) 0.007(5) 0.004(5)
Cu1 0.0157(8) 0.0235(9) 0.0308(10) -0.0043(10) 0.0039(6) -0.0005(9)
O2 0.012(4) 0.039(7) 0.027(6) 0.003(7) -0.002(4) 0.001(7)
N1 0.029(7) 0.022(6) 0.024(8) 0.002(6) 0.008(6) 0.004(6)
O5 0.020(5) 0.043(8) 0.027(6) 0.006(6) 0.001(4) -0.013(6)
O3 0.025(6) 0.025(6) 0.037(7) 0.010(5) 0.015(5) 0.003(5)
C3 0.012(7) 0.024(9) 0.027(9) 0.004(7) 0.001(6) 0.007(6)
O1 0.028(6) 0.054(8) 0.026(7) -0.002(6) -0.009(5) 0.010(5)
C4 0.006(6) 0.023(8) 0.036(9) -0.004(7) -0.003(6) -0.002(6)
C5 0.032(9) 0.026(9) 0.030(9) 0.008(7) 0.016(7) 0.008(7)
S1 0.047(3) 0.038(3) 0.034(3) -0.010(2) -0.006(2) 0.005(2)
O6 0.062(10) 0.052(9) 0.044(8) -0.007(8) 0.024(7) -0.021(8)
O7 0.086(12) 0.053(9) 0.030(8) -0.004(7) 0.006(7) -0.028(9)
C1 0.023(8) 0.029(9) 0.035(10) 0.018(7) 0.004(8) 0.005(7)
C2 0.027(8) 0.025(9) 0.017(8) 0.005(6) 0.006(7) -0.003(6)

loop_
_atom_type_symbol
_atom_type_description
_atom_type_scat_dispersion_real
_atom_type_scat_dispersion_imag
_atom_type_scat_source
C C 0.0033 0.0016 'International Tables Vol C Tables 4.2.6.8 and 6.1.1.4'
Cu Cu 0.3201 1.2651 'International Tables Vol C Tables 4.2.6.8 and 6.1.1.4'
O O 0.0106 0.0060 'International Tables Vol C Tables 4.2.6.8 and 6.1.1.4'
S S 0.1246 0.1234 'International Tables Vol C Tables 4.2.6.8 and 6.1.1.4'
H H 0.0000 0.0000 'International Tables Vol C Tables 4.2.6.8 and 6.1.1.4'
N N 0.0061 0.0033 'International Tables Vol C Tables 4.2.6.8 and 6.1.1.4'

loop_
_geom_angle_atom_site_label_1
_geom_angle_atom_site_label_2
_geom_angle_atom_site_label_3
_geom_angle
_geom_angle_site_symmetry_1
_geom_angle_site_symmetry_3
C4 O4 Cu1 120.7(10) . 2_655
O2 Cu1 O4 91.7(4) . 2_645
O2 Cu1 O5 175.6(6) . .
O4 Cu1 O5 92.3(5) 2_645 .
O2 Cu1 N1 84.4(5) . .
O4 Cu1 N1 172.7(5) 2_645 .
O5 Cu1 N1 91.5(5) . .
O2 Cu1 O3 91.2(5) . .
O4 Cu1 O3 96.6(4) 2_645 .
O5 Cu1 O3 86.7(5) . .
N1 Cu1 O3 77.4(5) . .
O2 Cu1 O6 88.2(6) . .
O4 Cu1 O6 99.0(5) 2_645 .
O5 Cu1 O6 92.8(5) . .
N1 Cu1 O6 87.0(5) . .
O3 Cu1 O6 164.4(5) . .
C2 O2 Cu1 117.4(10) . .
C1 N1 C3 113.0(13) . .
C1 N1 Cu1 110.0(10) . .
C3 N1 Cu1 110.9(10) . .
C4 O3 Cu1 109.9(10) . .
N1 C3 C5 107.9(13) . .
N1 C3 C4 112.7(13) . .
C5 C3 C4 112.1(13) . .
O3 C4 O4 127.4(16) . .
O3 C4 C3 117.6(14) . .
O4 C4 C3 114.9(13) . .
C3 C5 S1 102.9(10) . .
C1 S1 C5 91.0(7) . .
N1 C1 C2 111.4(14) . .
N1 C1 S1 108.6(10) . .
C2 C1 S1 106.5(11) . .
O1 C2 O2 125.9(15) . .
O1 C2 C1 117.6(15) . .
O2 C2 C1 116.4(13) . .

loop_
_geom_bond_atom_site_label_1
_geom_bond_atom_site_label_2
_geom_bond_distance
_geom_bond_site_symmetry_2
O4 C4 1.27(2) .
O4 Cu1 1.960(11) 2_655
Cu1 O2 1.949(9) .
Cu1 O4 1.960(11) 2_645
Cu1 O5 1.997(10) .
Cu1 N1 2.017(13) .
Cu1 O3 2.286(11) .
Cu1 O6 2.494(15) .
O2 C2 1.239(18) .
N1 C1 1.45(2) .
N1 C3 1.49(2) .
O3 C4 1.224(19) .
C3 C5 1.52(2) .
C3 C4 1.54(2) .
O1 C2 1.227(18) .
C5 S1 1.831(17) .
S1 C1 1.819(18) .
C1 C2 1.57(2) .
